data_7108034
loop_
_publ_author_name
'Alessandro Del Grosso'
'Ewan Clark'
'Nicholas Montoute'
'Michael Ingleson'

_publ_section_title
;
 Tricationic analogues of boroxines and polyborate anions
;
_journal_name_full Chem.Commun.
_journal_page_first 7589
_journal_paper_doi 10.1039/c2cc32605a
_journal_volume 48
_journal_year 2012
_chemical_formula_moiety 'C20 H20 Al4 B3 Br10 N4 O3'
_chemical_formula_sum 'C20 H20 Al4 B3 Br10 N4 O3'
_chemical_formula_weight 1703.40
_chemical_name_systematic
;
?
;
_space_group_IT_number 2
_symmetry_cell_setting triclinic
_symmetry_space_group_name_Hall '-P 1'
_symmetry_space_group_name_H-M 'P -1'
_atom_sites_solution_hydrogens geom
_atom_sites_solution_primary direct
_atom_sites_solution_secondary difmap
_audit_creation_method SHELXL-97
_cell_angle_alpha 83.535(2)
_cell_angle_beta 84.176(2)
_cell_angle_gamma 75.954(3)
_cell_formula_units_Z 4
_cell_length_a 10.3692(3)
_cell_length_b 11.1756(3)
_cell_length_c 41.7001(12)
_cell_measurement_reflns_used 11876
_cell_measurement_temperature 100(2)
_cell_measurement_theta_max 28.5044
_cell_measurement_theta_min 2.9588
_cell_volume 4644.2(2)
_computing_cell_refinement
;
CrysAlis RED, Oxford Diffraction Ltd.,
Version 1.171.33.52 (release 06-11-2009 CrysAlis171 .NET)
(compiled Nov 6 2009,16:24:50)
;
_computing_data_collection
;
CrysAlis CCD, Oxford Diffraction Ltd.,
Version 1.171.33.52 (release 06-11-2009 CrysAlis171 .NET)
(compiled Nov 6 2009,16:24:50)
;
_computing_data_reduction
;
CrysAlis RED, Oxford Diffraction Ltd.,
Version 1.171.33.52 (release 06-11-2009 CrysAlis171 .NET)
(compiled Nov 6 2009,16:24:50)
;
_computing_molecular_graphics 'SHELXL-97 (Sheldrick, 1997)'
_computing_publication_material 'SHELXL-97 (Sheldrick, 1997)'
_computing_structure_refinement 'SHELXL-97 (Sheldrick, 1997)'
_computing_structure_solution 'SHELXS-97 (Sheldrick, 1990)'
_diffrn_ambient_temperature 100(2)
_diffrn_detector_area_resol_mean 8.3367
_diffrn_measured_fraction_theta_full 0.997
_diffrn_measured_fraction_theta_max 0.997
_diffrn_measurement_device_type 'Oxford Diffraction XCalibur 2'
_diffrn_measurement_method 'phi and omega'
_diffrn_radiation_monochromator graphite
_diffrn_radiation_source 'Enhance (Mo) X-ray Source'
_diffrn_radiation_type MoK\a
_diffrn_radiation_wavelength 0.71073
_diffrn_reflns_av_R_equivalents 0.0687
_diffrn_reflns_av_sigmaI/netI 0.1193
_diffrn_reflns_limit_h_max 12
_diffrn_reflns_limit_h_min -12
_diffrn_reflns_limit_k_max 13
_diffrn_reflns_limit_k_min -13
_diffrn_reflns_limit_l_max 49
_diffrn_reflns_limit_l_min -49
_diffrn_reflns_number 29161
_diffrn_reflns_theta_full 25.03
_diffrn_reflns_theta_max 25.03
_diffrn_reflns_theta_min 3.72
_exptl_absorpt_coefficient_mu 13.036
_exptl_absorpt_correction_T_max 1.00000
_exptl_absorpt_correction_T_min 0.12826
_exptl_absorpt_correction_type multi-scan
_exptl_absorpt_process_details
;
CrysAlisPro, Agilent Technologies,
Version 1.171.35.11 (release 16-05-2011 CrysAlis171 .NET)
(compiled May 16 2011,17:55:39)
Empirical absorption correction using spherical harmonics,
implemented in SCALE3 ABSPACK scaling algorithm.
;
_exptl_crystal_colour colorless
_exptl_crystal_density_diffrn 2.436
_exptl_crystal_density_method 'not measured'
_exptl_crystal_description block
_exptl_crystal_F_000 3136
_exptl_crystal_size_max 0.7
_exptl_crystal_size_mid 0.6
_exptl_crystal_size_min 0.3
_refine_diff_density_max 3.245
_refine_diff_density_min -2.036
_refine_diff_density_rms 0.275
_refine_ls_extinction_method none
_refine_ls_goodness_of_fit_ref 1.105
_refine_ls_hydrogen_treatment constr
_refine_ls_matrix_type full
_refine_ls_number_parameters 883
_refine_ls_number_reflns 16359
_refine_ls_number_restraints 570
_refine_ls_restrained_S_all 1.088
_refine_ls_R_factor_all 0.0972
_refine_ls_R_factor_gt 0.0670
_refine_ls_shift/su_max 0.001
_refine_ls_shift/su_mean 0.000
_refine_ls_structure_factor_coef Fsqd
_refine_ls_weighting_details 'calc w=1/[\s^2^(Fo^2^)+(0.0453P)^2^+2.0625P] where P=(Fo^2^+2Fc^2^)/3'
_refine_ls_weighting_scheme calc
_refine_ls_wR_factor_gt 0.1371
_refine_ls_wR_factor_ref 0.1546
_reflns_number_gt 11913
_reflns_number_total 16359
_reflns_threshold_expression >2sigma(I)
_cod_data_source_file c2cc32605a.txt
_cod_data_source_block c:\workdo~1\crystals\omji12~2\fromch~1\omji127
_cod_database_code 7108034

loop_
_symmetry_equiv_pos_as_xyz
'x, y, z'
'-x, -y, -z'

loop_
_atom_site_label
_atom_site_type_symbol
_atom_site_fract_x
_atom_site_fract_y
_atom_site_fract_z
_atom_site_U_iso_or_equiv
_atom_site_adp_type
_atom_site_occupancy
_atom_site_symmetry_multiplicity
_atom_site_calc_flag
_atom_site_refinement_flags
Br1 Br 0.15223(12) 0.48606(11) 0.24327(3) 0.0177(3) Uani 1 1 d .
Br2 Br -0.12304(12) 0.38496(12) 0.21071(3) 0.0280(3) Uani 1 1 d .
Br3 Br 0.02649(11) 0.63425(10) 0.16487(3) 0.0141(2) Uani 1 1 d .
Br4 Br 0.22387(11) 0.30633(11) 0.17104(3) 0.0204(3) Uani 1 1 d .
Br5 Br 0.74868(12) 0.85388(11) 0.21779(3) 0.0192(3) Uani 1 1 d .
Br6 Br 0.45607(11) 0.98034(11) 0.17036(3) 0.0192(3) Uani 1 1 d .
Br7 Br 0.66413(11) 0.66972(11) 0.15383(3) 0.0220(3) Uani 1 1 d .
Br8 Br 0.80091(12) 0.94902(10) 0.12993(3) 0.0196(3) Uani 1 1 d .
Br9 Br 0.53568(12) 0.60012(12) 0.34825(3) 0.0209(3) Uani 1 1 d .
Br10 Br 0.19395(12) 0.67659(12) 0.32011(4) 0.0289(3) Uani 1 1 d .
Br11 Br 0.40893(12) 0.35905(10) 0.31362(3) 0.0196(3) Uani 1 1 d .
Br12 Br 0.48935(11) 0.63485(11) 0.26067(3) 0.0176(3) Uani 1 1 d .
Br13 Br 0.99337(11) -0.01516(10) 0.34181(3) 0.0203(3) Uani 1 1 d .
Br14 Br 0.78386(11) 0.27794(10) 0.37105(3) 0.0176(3) Uani 1 1 d .
Br15 Br 0.62312(11) 0.02896(11) 0.35309(3) 0.0221(3) Uani 1 1 d .
Br16 Br 0.78543(13) 0.21127(13) 0.28559(3) 0.0329(3) Uani 1 1 d .
Br17 Br 0.41165(12) 0.67286(11) 0.48649(3) 0.0213(3) Uani 1 1 d .
Br18 Br 0.31610(12) 1.02381(11) 0.47646(3) 0.0198(3) Uani 1 1 d .
Br19 Br 0.34577(12) 0.84253(11) 0.40475(3) 0.0227(3) Uani 1 1 d .
Br20 Br 0.64528(11) 0.86917(10) 0.44390(3) 0.0205(3) Uani 1 1 d .
Br21 Br 0.72959(12) 0.54623(11) 0.42145(3) 0.0228(3) Uani 1 1 d .
Br22 Br 0.79751(13) 0.60470(12) 0.50451(3) 0.0274(3) Uani 1 1 d .
Br23 Br 0.99594(12) 0.71100(12) 0.43072(4) 0.0278(3) Uani 1 1 d .
Br24 Br 1.22821(13) -0.02442(11) 0.02488(3) 0.0248(3) Uani 1 1 d .
Br25 Br 1.10280(12) 0.32299(10) 0.01509(3) 0.0189(3) Uani 1 1 d .
Br26 Br 1.15073(14) 0.15128(12) 0.09824(3) 0.0282(3) Uani 1 1 d .
Br27 Br 0.88024(12) 0.11199(11) 0.04959(3) 0.0212(3) Uani 1 1 d .
Br28 Br 0.78551(13) 0.41335(12) 0.08611(3) 0.0295(3) Uani 1 1 d .
Br29 Br 0.52374(13) 0.25434(13) 0.06989(4) 0.0351(4) Uani 1 1 d .
Br30 Br 0.70828(14) 0.39895(12) 0.00010(3) 0.0299(3) Uani 1 1 d .
Al1 Al 0.0667(3) 0.4528(3) 0.19721(8) 0.0141(8) Uani 1 1 d .
Al2 Al 0.6705(3) 0.8585(3) 0.16827(8) 0.0133(7) Uani 1 1 d .
Al3 Al 0.4079(3) 0.5652(3) 0.31095(8) 0.0120(7) Uani 1 1 d .
Al4 Al 0.7919(3) 0.1266(3) 0.33792(8) 0.0121(7) Uani 1 1 d .
Al5 Al 0.4171(3) 0.8470(3) 0.45392(8) 0.0139(7) Uani 1 1 d .
Al6 Al 0.7975(3) 0.6700(3) 0.45149(9) 0.0145(8) Uani 1 1 d .
Al7 Al 1.1037(4) 0.1461(3) 0.04691(8) 0.0183(8) Uani 1 1 d .
Al8 Al 0.7168(4) 0.3074(3) 0.05077(9) 0.0205(8) Uani 1 1 d .
O1 O 0.4062(7) 0.5744(7) 0.12902(18) 0.0133(6) Uani 1 1 d U
O2 O 0.3408(7) 0.6443(6) 0.18147(18) 0.0130(6) Uani 1 1 d U
O3 O 0.2702(7) 0.7810(6) 0.13607(18) 0.0130(6) Uani 1 1 d U
O4 O 0.0778(7) 0.3048(6) 0.32259(18) 0.0130(6) Uani 1 1 d U
O5 O 0.2025(7) 0.1863(7) 0.36433(18) 0.0134(6) Uani 1 1 d U
O6 O 0.0644(7) 0.3896(7) 0.37213(18) 0.0133(6) Uani 1 1 d U
N1 N 0.2193(9) 0.6602(8) 0.0955(2) 0.0141(6) Uani 1 1 d U
N2 N 0.4282(9) 0.7450(8) 0.0878(2) 0.0150(6) Uani 1 1 d U
N3 N 0.1816(9) 0.8416(8) 0.1888(2) 0.0137(7) Uani 1 1 d U
N4 N 0.4898(9) 0.4437(8) 0.1752(2) 0.0136(7) Uani 1 1 d U
N5 N 0.0712(9) 0.2225(8) 0.4161(2) 0.0141(6) Uani 1 1 d U
N6 N 0.2723(9) 0.3129(8) 0.4003(2) 0.0138(6) Uani 1 1 d U
N7 N 0.2476(9) 0.1216(8) 0.3096(2) 0.0129(7) Uani 1 1 d U
N8 N -0.0650(9) 0.5082(8) 0.3300(2) 0.0135(7) Uani 1 1 d U
C1 C 0.1234(11) 0.7555(10) 0.0838(3) 0.0145(7) Uani 1 1 d U
H1 H 0.1301 0.8380 0.0852 0.017 Uiso 1 1 calc R
C2 C 0.0162(11) 0.7359(10) 0.0699(3) 0.0148(8) Uani 1 1 d U
H2 H -0.0509 0.8038 0.0621 0.018 Uiso 1 1 calc R
C3 C 0.0081(11) 0.6172(10) 0.0676(3) 0.0148(8) Uani 1 1 d U
H3 H -0.0649 0.6018 0.0581 0.018 Uiso 1 1 calc R
C4 C 0.1060(11) 0.5201(10) 0.0792(3) 0.0147(7) Uani 1 1 d U
H4 H 0.1010 0.4371 0.0778 0.018 Uiso 1 1 calc R
C5 C 0.2115(11) 0.5445(10) 0.0929(3) 0.0144(7) Uani 1 1 d U
H5 H 0.2800 0.4775 0.1007 0.017 Uiso 1 1 calc R
C6 C 0.4598(11) 0.8558(10) 0.0907(3) 0.0154(7) Uani 1 1 d U
H6 H 0.4196 0.9027 0.1083 0.018 Uiso 1 1 calc R
C7 C 0.5474(11) 0.8990(10) 0.0689(3) 0.0162(8) Uani 1 1 d U
H7 H 0.5690 0.9755 0.0711 0.019 Uiso 1 1 calc R
C8 C 0.6046(11) 0.8310(10) 0.0435(3) 0.0165(8) Uani 1 1 d U
H8 H 0.6653 0.8612 0.0279 0.020 Uiso 1 1 calc R
C9 C 0.5755(11) 0.7217(10) 0.0405(3) 0.0165(8) Uani 1 1 d U
H9 H 0.6167 0.6743 0.0231 0.020 Uiso 1 1 calc R
C10 C 0.4853(11) 0.6793(10) 0.0629(3) 0.0158(7) Uani 1 1 d U
H10 H 0.4634 0.6030 0.0606 0.019 Uiso 1 1 calc R
C11 C 0.1760(11) 0.8128(10) 0.2217(3) 0.0140(8) Uani 1 1 d U
H11 H 0.2254 0.7355 0.2308 0.017 Uiso 1 1 calc R
C12 C 0.0978(11) 0.8977(10) 0.2414(3) 0.0148(8) Uani 1 1 d U
H12 H 0.0903 0.8785 0.2642 0.018 Uiso 1 1 calc R
C13 C 0.0313(11) 1.0089(10) 0.2279(3) 0.0149(8) Uani 1 1 d U
H13 H -0.0222 1.0674 0.2415 0.018 Uiso 1 1 calc R
C14 C 0.0400(11) 1.0390(10) 0.1947(3) 0.0147(8) Uani 1 1 d U
H14 H -0.0040 1.1183 0.1855 0.018 Uiso 1 1 calc R
C15 C 0.1141(11) 0.9508(10) 0.1753(3) 0.0143(8) Uani 1 1 d U
H15 H 0.1174 0.9672 0.1525 0.017 Uiso 1 1 calc R
C16 C 0.5608(11) 0.3547(10) 0.1562(3) 0.0140(8) Uani 1 1 d U
H16 H 0.5630 0.3706 0.1334 0.017 Uiso 1 1 calc R
C17 C 0.6286(11) 0.2433(10) 0.1696(3) 0.0141(8) Uani 1 1 d U
H17 H 0.6794 0.1839 0.1559 0.017 Uiso 1 1 calc R
C18 C 0.6253(11) 0.2145(10) 0.2030(3) 0.0141(8) Uani 1 1 d U
H18 H 0.6737 0.1373 0.2123 0.017 Uiso 1 1 calc R
C19 C 0.5494(11) 0.3021(10) 0.2216(3) 0.0139(8) Uani 1 1 d U
H19 H 0.5403 0.2847 0.2444 0.017 Uiso 1 1 calc R
C20 C 0.4873(11) 0.4132(10) 0.2078(3) 0.0138(8) Uani 1 1 d U
H20 H 0.4390 0.4737 0.2216 0.017 Uiso 1 1 calc R
C21 C 0.0172(11) 0.2936(10) 0.4398(3) 0.0149(7) Uani 1 1 d U
H21 H 0.0324 0.3744 0.4388 0.018 Uiso 1 1 calc R
C22 C -0.0590(11) 0.2547(10) 0.4655(3) 0.0156(8) Uani 1 1 d U
H22 H -0.0962 0.3078 0.4820 0.019 Uiso 1 1 calc R
C23 C -0.0820(11) 0.1362(10) 0.4674(3) 0.0156(8) Uani 1 1 d U
H23 H -0.1361 0.1075 0.4849 0.019 Uiso 1 1 calc R
C24 C -0.0250(11) 0.0626(10) 0.4434(3) 0.0151(8) Uani 1 1 d U
H24 H -0.0388 -0.0186 0.4438 0.018 Uiso 1 1 calc R
C25 C 0.0526(11) 0.1076(10) 0.4184(3) 0.0145(7) Uani 1 1 d U
H25 H 0.0948 0.0548 0.4022 0.017 Uiso 1 1 calc R
C26 C 0.3754(11) 0.2231(10) 0.4086(3) 0.0142(7) Uani 1 1 d U
H26 H 0.3773 0.1404 0.4048 0.017 Uiso 1 1 calc R
C27 C 0.4806(11) 0.2470(10) 0.4226(3) 0.0147(8) Uani 1 1 d U
H27 H 0.5536 0.1814 0.4287 0.018 Uiso 1 1 calc R
C28 C 0.4779(11) 0.3661(10) 0.4275(3) 0.0149(8) Uani 1 1 d U
H28 H 0.5480 0.3848 0.4375 0.018 Uiso 1 1 calc R
C29 C 0.3721(11) 0.4588(10) 0.4177(3) 0.0147(7) Uani 1 1 d U
H29 H 0.3706 0.5423 0.4205 0.018 Uiso 1 1 calc R
C30 C 0.2716(11) 0.4335(10) 0.4043(3) 0.0142(7) Uani 1 1 d U
H30 H 0.1994 0.4987 0.3975 0.017 Uiso 1 1 calc R
C31 C 0.2433(11) 0.1568(10) 0.2783(3) 0.0133(8) Uani 1 1 d U
H31 H 0.1871 0.2344 0.2715 0.016 Uiso 1 1 calc R
C32 C 0.3168(10) 0.0856(9) 0.2552(3) 0.0135(8) Uani 1 1 d U
H32 H 0.3101 0.1123 0.2329 0.016 Uiso 1 1 calc R
C33 C 0.4004(11) -0.0252(10) 0.2648(3) 0.0135(8) Uani 1 1 d U
H33 H 0.4542 -0.0758 0.2494 0.016 Uiso 1 1 calc R
C34 C 0.4041(11) -0.0615(10) 0.2981(3) 0.0133(8) Uani 1 1 d U
H34 H 0.4593 -0.1385 0.3056 0.016 Uiso 1 1 calc R
C35 C 0.3280(10) 0.0146(9) 0.3195(3) 0.0129(8) Uani 1 1 d U
H35 H 0.3323 -0.0092 0.3421 0.015 Uiso 1 1 calc R
C36 C -0.0972(10) 0.6108(9) 0.3466(3) 0.0136(8) Uani 1 1 d U
H36 H -0.0684 0.6050 0.3678 0.016 Uiso 1 1 calc R
C37 C -0.1684(11) 0.7197(10) 0.3340(3) 0.0141(8) Uani 1 1 d U
H37 H -0.1892 0.7904 0.3460 0.017 Uiso 1 1 calc R
C38 C -0.2110(11) 0.7271(10) 0.3033(3) 0.0144(8) Uani 1 1 d U
H38 H -0.2616 0.8039 0.2942 0.017 Uiso 1 1 calc R
C40 C -0.1109(11) 0.5191(10) 0.2996(3) 0.0139(8) Uani 1 1 d U
H40 H -0.0916 0.4476 0.2880 0.017 Uiso 1 1 calc R
B1 B 0.3317(13) 0.6880(12) 0.1137(3) 0.0138(6) Uani 1 1 d U
B2 B 0.2660(13) 0.7531(12) 0.1668(3) 0.0130(6) Uani 1 1 d U
B3 B 0.4115(13) 0.5631(12) 0.1607(3) 0.0131(6) Uani 1 1 d U
B4 B 0.1522(13) 0.2772(12) 0.3859(3) 0.0135(5) Uani 1 1 d U
B5 B 0.1709(13) 0.2067(12) 0.3337(3) 0.0131(6) Uani 1 1 d U
B6 B 0.0270(13) 0.3944(12) 0.3436(3) 0.0132(6) Uani 1 1 d U
C39 C -0.1819(11) 0.6265(10) 0.2856(3) 0.0143(8) Uani 1 1 d U
H39 H -0.2105 0.6319 0.2645 0.017 Uiso 1 1 calc R

loop_
_atom_site_aniso_label
_atom_site_aniso_U_11
_atom_site_aniso_U_22
_atom_site_aniso_U_33
_atom_site_aniso_U_23
_atom_site_aniso_U_13
_atom_site_aniso_U_12
Br1 0.0254(6) 0.0233(6) 0.0035(5) 0.0030(5) 0.0008(5) -0.0068(5)
Br2 0.0220(6) 0.0297(7) 0.0325(8) 0.0061(6) 0.0051(6) -0.0134(6)
Br3 0.0146(6) 0.0167(6) 0.0090(6) 0.0044(5) 0.0009(5) -0.0032(5)
Br4 0.0202(6) 0.0185(6) 0.0211(7) -0.0074(6) 0.0004(6) -0.0001(5)
Br5 0.0248(6) 0.0255(7) 0.0055(6) 0.0034(5) -0.0044(5) -0.0031(5)
Br6 0.0149(6) 0.0255(6) 0.0152(6) -0.0075(6) -0.0008(5) 0.0014(5)
Br7 0.0165(6) 0.0162(6) 0.0340(8) -0.0052(6) -0.0053(6) -0.0023(5)
Br8 0.0269(6) 0.0184(6) 0.0087(6) 0.0029(5) 0.0085(5) -0.0023(5)
Br9 0.0277(7) 0.0342(7) 0.0043(6) -0.0033(5) 0.0016(5) -0.0147(6)
Br10 0.0154(6) 0.0253(7) 0.0407(9) -0.0023(7) 0.0080(6) 0.0011(6)
Br11 0.0239(6) 0.0151(6) 0.0190(7) -0.0006(5) 0.0029(6) -0.0054(5)
Br12 0.0239(6) 0.0227(6) 0.0068(6) -0.0007(5) -0.0001(5) -0.0074(5)
Br13 0.0134(6) 0.0166(6) 0.0299(8) -0.0070(6) -0.0019(6) 0.0009(5)
Br14 0.0190(6) 0.0178(6) 0.0161(6) -0.0062(5) 0.0038(5) -0.0047(5)
Br15 0.0143(6) 0.0193(6) 0.0331(8) -0.0061(6) 0.0023(6) -0.0049(5)
Br16 0.0345(8) 0.0501(9) 0.0046(6) 0.0016(6) 0.0046(6) 0.0042(7)
Br17 0.0275(7) 0.0208(6) 0.0117(6) 0.0100(5) -0.0010(6) -0.0037(5)
Br18 0.0248(6) 0.0201(6) 0.0118(6) -0.0036(5) 0.0047(5) -0.0015(5)
Br19 0.0323(7) 0.0254(7) 0.0069(6) 0.0000(5) -0.0041(6) 0.0001(6)
Br20 0.0205(6) 0.0172(6) 0.0221(7) 0.0006(6) 0.0032(6) -0.0040(5)
Br21 0.0295(7) 0.0291(7) 0.0147(6) -0.0108(6) 0.0038(6) -0.0144(6)
Br22 0.0322(7) 0.0384(8) 0.0096(6) 0.0039(6) -0.0056(6) -0.0058(6)
Br23 0.0190(6) 0.0293(7) 0.0362(8) -0.0099(7) 0.0083(6) -0.0089(6)
Br24 0.0354(7) 0.0221(7) 0.0125(6) -0.0005(6) 0.0029(6) -0.0006(6)
Br25 0.0313(7) 0.0188(6) 0.0058(6) 0.0049(5) 0.0001(5) -0.0076(5)
Br26 0.0478(8) 0.0320(7) 0.0057(6) 0.0017(6) -0.0082(6) -0.0099(7)
Br27 0.0278(7) 0.0190(6) 0.0179(7) 0.0014(6) 0.0008(6) -0.0099(5)
Br28 0.0355(7) 0.0388(8) 0.0204(7) -0.0151(7) 0.0115(6) -0.0204(7)
Br29 0.0277(7) 0.0353(8) 0.0451(10) -0.0107(8) 0.0118(7) -0.0158(7)
Br30 0.0389(8) 0.0289(7) 0.0187(7) 0.0038(6) -0.0020(6) -0.0042(6)
Al1 0.0180(18) 0.0161(18) 0.0075(18) -0.0003(15) 0.0048(16) -0.0051(15)
Al2 0.0137(17) 0.0155(18) 0.0095(18) -0.0001(15) 0.0000(15) -0.0019(15)
Al3 0.0179(17) 0.0159(18) 0.0036(17) -0.0021(15) 0.0009(15) -0.0068(15)
Al4 0.0129(17) 0.0154(17) 0.0062(17) -0.0019(15) 0.0037(15) -0.0015(15)
Al5 0.0167(17) 0.0148(18) 0.0079(18) 0.0021(15) -0.0025(15) 0.0002(15)
Al6 0.0148(17) 0.0175(18) 0.0110(18) -0.0049(16) 0.0005(16) -0.0024(15)
Al7 0.031(2) 0.0210(19) 0.0021(17) 0.0005(16) -0.0025(16) -0.0042(17)
Al8 0.0226(19) 0.024(2) 0.017(2) -0.0064(18) 0.0058(17) -0.0097(17)
O1 0.0192(13) 0.0147(12) 0.0062(12) 0.0009(11) -0.0012(11) -0.0048(11)
O2 0.0180(13) 0.0148(12) 0.0063(12) 0.0007(11) -0.0011(12) -0.0047(11)
O3 0.0185(13) 0.0143(12) 0.0065(12) 0.0011(11) -0.0014(11) -0.0055(11)
O4 0.0173(13) 0.0143(12) 0.0050(12) 0.0025(11) 0.0013(12) -0.0014(11)
O5 0.0178(13) 0.0151(12) 0.0048(12) 0.0025(11) 0.0011(11) -0.0015(11)
O6 0.0176(12) 0.0151(12) 0.0047(12) 0.0025(11) 0.0014(11) -0.0014(11)
N1 0.0214(13) 0.0152(13) 0.0061(13) 0.0013(12) -0.0024(12) -0.0054(11)
N2 0.0220(13) 0.0155(13) 0.0072(13) 0.0015(11) -0.0002(12) -0.0056(11)
N3 0.0175(14) 0.0154(13) 0.0080(13) 0.0001(12) 0.0000(13) -0.0047(11)
N4 0.0188(14) 0.0155(13) 0.0062(14) 0.0005(12) -0.0022(13) -0.0039(11)
N5 0.0182(13) 0.0166(13) 0.0048(12) 0.0034(11) 0.0014(12) -0.0018(11)
N6 0.0182(12) 0.0164(13) 0.0046(13) 0.0031(12) 0.0010(11) -0.0024(11)
N7 0.0181(14) 0.0136(13) 0.0052(13) 0.0016(12) 0.0001(13) -0.0017(11)
N8 0.0172(14) 0.0148(13) 0.0058(14) 0.0031(12) 0.0012(12) -0.0010(11)
C1 0.0221(14) 0.0156(14) 0.0061(15) 0.0018(14) -0.0029(13) -0.0056(12)
C2 0.0224(15) 0.0162(15) 0.0062(16) 0.0019(15) -0.0033(14) -0.0057(14)
C3 0.0224(16) 0.0163(16) 0.0063(17) 0.0015(15) -0.0034(14) -0.0058(13)
C4 0.0222(16) 0.0159(15) 0.0065(16) 0.0010(14) -0.0029(14) -0.0057(13)
C5 0.0218(15) 0.0155(14) 0.0063(15) 0.0010(13) -0.0026(13) -0.0055(12)
C6 0.0229(15) 0.0156(14) 0.0076(15) 0.0020(13) 0.0000(13) -0.0061(12)
C7 0.0237(16) 0.0161(15) 0.0082(16) 0.0026(14) 0.0006(14) -0.0061(13)
C8 0.0241(16) 0.0165(16) 0.0081(16) 0.0027(15) 0.0009(14) -0.0060(14)
C9 0.0242(16) 0.0163(15) 0.0080(15) 0.0022(14) 0.0011(13) -0.0056(14)
C10 0.0234(15) 0.0158(15) 0.0078(15) 0.0016(13) 0.0007(13) -0.0056(13)
C11 0.0177(16) 0.0157(15) 0.0082(14) -0.0001(14) 0.0007(15) -0.0042(13)
C12 0.0180(17) 0.0166(16) 0.0090(15) -0.0004(14) 0.0012(16) -0.0037(14)
C13 0.0177(17) 0.0168(16) 0.0093(16) -0.0006(15) 0.0011(16) -0.0035(14)
C14 0.0175(17) 0.0165(15) 0.0094(16) -0.0002(14) 0.0010(16) -0.0039(13)
C15 0.0175(16) 0.0161(14) 0.0088(15) 0.0001(14) 0.0005(15) -0.0041(13)
C16 0.0192(16) 0.0157(14) 0.0065(15) 0.0007(13) -0.0021(15) -0.0034(13)
C17 0.0193(17) 0.0158(15) 0.0067(16) 0.0010(14) -0.0020(16) -0.0034(13)
C18 0.0192(17) 0.0159(15) 0.0067(16) 0.0010(14) -0.0025(16) -0.0036(14)
C19 0.0191(17) 0.0159(15) 0.0065(15) 0.0009(13) -0.0027(15) -0.0039(14)
C20 0.0189(16) 0.0159(15) 0.0063(14) 0.0007(13) -0.0025(15) -0.0038(13)
C21 0.0190(15) 0.0174(14) 0.0052(14) 0.0033(13) 0.0020(13) -0.0013(13)
C22 0.0194(16) 0.0183(15) 0.0056(15) 0.0036(14) 0.0023(13) -0.0014(14)
C23 0.0193(16) 0.0184(16) 0.0056(15) 0.0042(14) 0.0021(14) -0.0016(14)
C24 0.0190(16) 0.0177(15) 0.0053(15) 0.0044(13) 0.0019(14) -0.0018(13)
C25 0.0187(15) 0.0170(14) 0.0051(14) 0.0039(13) 0.0016(13) -0.0020(13)
C26 0.0182(14) 0.0173(14) 0.0050(15) 0.0034(14) 0.0008(13) -0.0026(12)
C27 0.0184(14) 0.0180(15) 0.0056(16) 0.0035(15) 0.0007(13) -0.0031(13)
C28 0.0186(15) 0.0184(16) 0.0059(16) 0.0032(15) 0.0009(14) -0.0035(13)
C29 0.0186(15) 0.0179(15) 0.0057(16) 0.0029(14) 0.0011(14) -0.0035(13)
C30 0.0184(14) 0.0170(14) 0.0053(15) 0.0031(13) 0.0013(13) -0.0032(12)
C31 0.0187(15) 0.0138(15) 0.0052(13) 0.0011(13) -0.0001(15) -0.0011(13)
C32 0.0192(16) 0.0138(16) 0.0054(14) 0.0008(14) -0.0002(16) -0.0011(14)
C33 0.0192(17) 0.0136(16) 0.0058(15) 0.0007(15) 0.0000(16) -0.0012(14)
C34 0.0189(16) 0.0135(15) 0.0058(15) 0.0011(14) -0.0002(16) -0.0016(13)
C35 0.0184(15) 0.0133(14) 0.0053(14) 0.0014(13) -0.0002(15) -0.0019(12)
C36 0.0172(16) 0.0145(14) 0.0062(15) 0.0033(13) 0.0010(14) -0.0011(13)
C37 0.0174(17) 0.0149(14) 0.0068(16) 0.0037(14) 0.0013(15) -0.0007(14)
C38 0.0177(17) 0.0155(15) 0.0068(16) 0.0042(14) 0.0011(15) -0.0005(14)
C40 0.0175(16) 0.0153(14) 0.0059(15) 0.0034(13) 0.0009(13) -0.0008(13)
B1 0.0202(12) 0.0149(12) 0.0064(12) 0.0012(10) -0.0014(11) -0.0052(10)
B2 0.0178(13) 0.0147(12) 0.0067(12) 0.0007(11) -0.0010(12) -0.0049(11)
B3 0.0185(13) 0.0148(12) 0.0061(12) 0.0006(11) -0.0015(12) -0.0046(10)
B4 0.0179(12) 0.0156(11) 0.0046(11) 0.0028(10) 0.0012(10) -0.0017(10)
B5 0.0176(13) 0.0143(12) 0.0050(12) 0.0022(11) 0.0010(12) -0.0014(11)
B6 0.0173(13) 0.0147(12) 0.0050(12) 0.0025(11) 0.0012(11) -0.0012(11)
C39 0.0175(17) 0.0157(15) 0.0064(16) 0.0040(14) 0.0010(14) -0.0007(14)

loop_
_atom_type_symbol
_atom_type_description
_atom_type_scat_dispersion_real
_atom_type_scat_dispersion_imag
_atom_type_scat_source
C C 0.0033 0.0016 'International Tables Vol C Tables 4.2.6.8 and 6.1.1.4'
H H 0.0000 0.0000 'International Tables Vol C Tables 4.2.6.8 and 6.1.1.4'
N N 0.0061 0.0033 'International Tables Vol C Tables 4.2.6.8 and 6.1.1.4'
B B 0.0013 0.0007 'International Tables Vol C Tables 4.2.6.8 and 6.1.1.4'
O O 0.0106 0.0060 'International Tables Vol C Tables 4.2.6.8 and 6.1.1.4'
Al Al 0.0645 0.0514 'International Tables Vol C Tables 4.2.6.8 and 6.1.1.4'
Br Br -0.2901 2.4595 'International Tables Vol C Tables 4.2.6.8 and 6.1.1.4'

loop_
_geom_angle_atom_site_label_1
_geom_angle_atom_site_label_2
_geom_angle_atom_site_label_3
_geom_angle
Al6 Br20 Al5 109.91(12)
Al8 Br27 Al7 110.15(12)
Br2 Al1 Br3 111.27(15)
Br2 Al1 Br4 110.13(14)
Br3 Al1 Br4 109.39(14)
Br2 Al1 Br1 109.68(14)
Br3 Al1 Br1 108.14(14)
Br4 Al1 Br1 108.17(15)
Br7 Al2 Br5 114.46(16)
Br7 Al2 Br8 109.34(14)
Br5 Al2 Br8 108.70(14)
Br7 Al2 Br6 108.17(14)
Br5 Al2 Br6 106.98(14)
Br8 Al2 Br6 109.07(15)
Br9 Al3 Br10 109.57(13)
Br9 Al3 Br11 110.69(15)
Br10 Al3 Br11 109.12(13)
Br9 Al3 Br12 108.00(13)
Br10 Al3 Br12 107.99(15)
Br11 Al3 Br12 111.42(13)
Br16 Al4 Br15 112.17(15)
Br16 Al4 Br14 109.24(14)
Br15 Al4 Br14 110.48(13)
Br16 Al4 Br13 107.12(13)
Br15 Al4 Br13 109.27(14)
Br14 Al4 Br13 108.45(14)
Br17 Al5 Br18 114.33(15)
Br17 Al5 Br19 112.47(14)
Br18 Al5 Br19 111.97(15)
Br17 Al5 Br20 109.72(14)
Br18 Al5 Br20 101.63(13)
Br19 Al5 Br20 105.80(14)
Br21 Al6 Br22 113.85(15)
Br21 Al6 Br23 111.78(14)
Br22 Al6 Br23 112.54(15)
Br21 Al6 Br20 105.76(14)
Br22 Al6 Br20 109.65(14)
Br23 Al6 Br20 102.38(14)
Br25 Al7 Br26 114.41(15)
Br25 Al7 Br24 113.51(15)
Br26 Al7 Br24 111.75(16)
Br25 Al7 Br27 106.98(15)
Br26 Al7 Br27 106.79(15)
Br24 Al7 Br27 102.31(14)
Br30 Al8 Br28 114.39(16)
Br30 Al8 Br29 112.48(17)
Br28 Al8 Br29 111.37(16)
Br30 Al8 Br27 107.83(14)
Br28 Al8 Br27 105.51(16)
Br29 Al8 Br27 104.43(15)
B3 O1 B1 119.0(9)
B3 O2 B2 114.8(9)
B2 O3 B1 121.1(10)
B5 O4 B6 116.3(9)
B5 O5 B4 120.3(10)
B6 O6 B4 120.1(9)
C5 N1 C1 119.3(9)
C5 N1 B1 121.3(10)
C1 N1 B1 119.3(9)
C10 N2 C6 119.2(10)
C10 N2 B1 118.1(9)
C6 N2 B1 122.7(9)
C15 N3 C11 121.8(9)
C15 N3 B2 117.5(9)
C11 N3 B2 120.7(10)
C16 N4 C20 116.4(10)
C16 N4 B3 121.2(9)
C20 N4 B3 122.2(9)
C21 N5 C25 118.1(10)
C21 N5 B4 119.5(9)
C25 N5 B4 122.5(9)
C26 N6 C30 119.7(10)
C26 N6 B4 118.3(9)
C30 N6 B4 121.9(9)
C31 N7 C35 119.7(9)
C31 N7 B5 119.8(10)
C35 N7 B5 120.4(9)
C36 N8 C40 117.6(10)
C36 N8 B6 119.2(9)
C40 N8 B6 122.9(9)
N1 C1 C2 121.6(10)
N1 C1 H1 119.2
C2 C1 H1 119.2
C3 C2 C1 118.9(11)
C3 C2 H2 120.6
C1 C2 H2 120.6
C2 C3 C4 119.7(10)
C2 C3 H3 120.1
C4 C3 H3 120.1
C3 C4 C5 119.3(10)
C3 C4 H4 120.4
C5 C4 H4 120.4
N1 C5 C4 121.2(11)
N1 C5 H5 119.4
C4 C5 H5 119.4
C7 C6 N2 121.0(10)
C7 C6 H6 119.5
N2 C6 H6 119.5
C6 C7 C8 119.2(10)
C6 C7 H7 120.4
C8 C7 H7 120.4
C9 C8 C7 120.6(11)
C9 C8 H8 119.7
C7 C8 H8 119.7
C8 C9 C10 119.6(10)
C8 C9 H9 120.2
C10 C9 H9 120.2
N2 C10 C9 120.5(10)
N2 C10 H10 119.7
C9 C10 H10 119.7
N3 C11 C12 118.9(11)
N3 C11 H11 120.5
C12 C11 H11 120.5
C13 C12 C11 119.5(11)
C13 C12 H12 120.3
C11 C12 H12 120.3
C12 C13 C14 121.4(10)
C12 C13 H13 119.3
C14 C13 H13 119.3
C15 C14 C13 118.2(11)
C15 C14 H14 120.9
C13 C14 H14 120.9
N3 C15 C14 120.0(11)
N3 C15 H15 120.0
C14 C15 H15 120.0
C17 C16 N4 121.0(10)
C17 C16 H16 119.5
N4 C16 H16 119.5
C16 C17 C18 121.5(10)
C16 C17 H17 119.2
C18 C17 H17 119.2
C19 C18 C17 116.9(11)
C19 C18 H18 121.5
C17 C18 H18 121.5
C20 C19 C18 120.3(11)
C20 C19 H19 119.8
C18 C19 H19 119.8
C19 C20 N4 123.6(10)
C19 C20 H20 118.2
N4 C20 H20 118.2
N5 C21 C22 122.4(10)
N5 C21 H21 118.8
C22 C21 H21 118.8
C21 C22 C23 119.3(10)
C21 C22 H22 120.3
C23 C22 H22 120.3
C24 C23 C22 118.3(11)
C24 C23 H23 120.8
C22 C23 H23 120.8
C23 C24 C25 119.0(11)
C23 C24 H24 120.5
C25 C24 H24 120.5
N5 C25 C24 122.8(10)
N5 C25 H25 118.6
C24 C25 H25 118.6
N6 C26 C27 121.4(10)
N6 C26 H26 119.3
C27 C26 H26 119.3
C28 C27 C26 118.9(11)
C28 C27 H27 120.6
C26 C27 H27 120.6
C27 C28 C29 119.0(11)
C27 C28 H28 120.5
C29 C28 H28 120.5
C30 C29 C28 121.1(11)
C30 C29 H29 119.5
C28 C29 H29 119.5
C29 C30 N6 119.9(11)
C29 C30 H30 120.0
N6 C30 H30 120.0
N7 C31 C32 122.3(11)
N7 C31 H31 118.8
C32 C31 H31 118.8
C31 C32 C33 119.1(11)
C31 C32 H32 120.5
C33 C32 H32 120.5
C32 C33 C34 118.1(10)
C32 C33 H33 121.0
C34 C33 H33 121.0
C35 C34 C33 119.4(11)
C35 C34 H34 120.3
C33 C34 H34 120.3
N7 C35 C34 121.4(10)
N7 C35 H35 119.3
C34 C35 H35 119.3
C37 C36 N8 121.9(10)
C37 C36 H36 119.1
N8 C36 H36 119.1
C36 C37 C38 118.8(11)
C36 C37 H37 120.6
C38 C37 H37 120.6
C39 C38 C37 121.6(11)
C39 C38 H38 119.2
C37 C38 H38 119.2
C39 C40 N8 123.1(10)
C39 C40 H40 118.4
N8 C40 H40 118.4
O1 B1 O3 113.9(10)
O1 B1 N1 109.3(9)
O3 B1 N1 108.3(9)
O1 B1 N2 108.9(9)
O3 B1 N2 108.2(9)
N1 B1 N2 108.2(9)
O3 B2 O2 123.6(10)
O3 B2 N3 120.1(11)
O2 B2 N3 116.3(10)
O1 B3 O2 126.1(11)
O1 B3 N4 116.5(10)
O2 B3 N4 116.9(10)
O5 B4 O6 114.8(10)
O5 B4 N6 109.5(9)
O6 B4 N6 109.0(9)
O5 B4 N5 109.9(9)
O6 B4 N5 107.6(9)
N6 B4 N5 105.6(9)
O5 B5 O4 123.3(11)
O5 B5 N7 119.0(11)
O4 B5 N7 117.5(10)
O6 B6 O4 124.0(11)
O6 B6 N8 119.9(10)
O4 B6 N8 115.7(10)
C40 C39 C38 117.1(11)
C40 C39 H39 121.5
C38 C39 H39 121.5

loop_
_geom_bond_atom_site_label_1
_geom_bond_atom_site_label_2
_geom_bond_distance
Br1 Al1 2.298(4)
Br2 Al1 2.273(3)
Br3 Al1 2.278(4)
Br4 Al1 2.297(3)
Br5 Al2 2.285(4)
Br6 Al2 2.307(3)
Br7 Al2 2.276(3)
Br8 Al2 2.295(4)
Br9 Al3 2.266(3)
Br10 Al3 2.283(3)
Br11 Al3 2.291(3)
Br12 Al3 2.304(3)
Br13 Al4 2.303(3)
Br14 Al4 2.283(3)
Br15 Al4 2.280(3)
Br16 Al4 2.279(4)
Br17 Al5 2.253(4)
Br18 Al5 2.258(3)
Br19 Al5 2.259(4)
Br20 Al6 2.405(4)
Br20 Al5 2.428(4)
Br21 Al6 2.240(3)
Br22 Al6 2.249(4)
Br23 Al6 2.281(4)
Br24 Al7 2.259(4)
Br25 Al7 2.252(4)
Br26 Al7 2.253(4)
Br27 Al8 2.419(4)
Br27 Al7 2.428(4)
Br28 Al8 2.258(4)
Br29 Al8 2.267(4)
Br30 Al8 2.242(4)
O1 B3 1.318(14)
O1 B1 1.435(15)
O2 B3 1.355(14)
O2 B2 1.388(15)
O3 B2 1.283(15)
O3 B1 1.461(14)
O4 B5 1.345(14)
O4 B6 1.377(14)
O5 B5 1.334(15)
O5 B4 1.403(14)
O6 B6 1.279(15)
O6 B4 1.459(15)
N1 C5 1.332(13)
N1 C1 1.351(14)
N1 B1 1.561(15)
N2 C10 1.346(13)
N2 C6 1.376(13)
N2 B1 1.582(15)
N3 C15 1.345(14)
N3 C11 1.372(14)
N3 B2 1.487(15)
N4 C16 1.363(13)
N4 C20 1.366(14)
N4 B3 1.483(16)
N5 C21 1.332(13)
N5 C25 1.335(13)
N5 B4 1.588(15)
N6 C26 1.321(14)
N6 C30 1.374(13)
N6 B4 1.587(15)
N7 C31 1.325(14)
N7 C35 1.331(13)
N7 B5 1.492(15)
N8 C36 1.362(13)
N8 C40 1.379(14)
N8 B6 1.487(16)
C1 C2 1.377(15)
C1 H1 0.9500
C2 C3 1.363(14)
C2 H2 0.9500
C3 C4 1.374(15)
C3 H3 0.9500
C4 C5 1.380(15)
C4 H4 0.9500
C5 H5 0.9500
C6 C7 1.355(15)
C6 H6 0.9500
C7 C8 1.373(15)
C7 H7 0.9500
C8 C9 1.349(14)
C8 H8 0.9500
C9 C10 1.382(15)
C9 H9 0.9500
C10 H10 0.9500
C11 C12 1.376(14)
C11 H11 0.9500
C12 C13 1.357(15)
C12 H12 0.9500
C13 C14 1.387(15)
C13 H13 0.9500
C14 C15 1.378(14)
C14 H14 0.9500
C15 H15 0.9500
C16 C17 1.361(15)
C16 H16 0.9500
C17 C18 1.389(15)
C17 H17 0.9500
C18 C19 1.362(14)
C18 H18 0.9500
C19 C20 1.346(15)
C19 H19 0.9500
C20 H20 0.9500
C21 C22 1.360(14)
C21 H21 0.9500
C22 C23 1.394(15)
C22 H22 0.9500
C23 C24 1.362(14)
C23 H23 0.9500
C24 C25 1.375(14)
C24 H24 0.9500
C25 H25 0.9500
C26 C27 1.381(15)
C26 H26 0.9500
C27 C28 1.362(14)
C27 H27 0.9500
C28 C29 1.374(15)
C28 H28 0.9500
C29 C30 1.332(15)
C29 H29 0.9500
C30 H30 0.9500
C31 C32 1.366(14)
C31 H31 0.9500
C32 C33 1.372(15)
C32 H32 0.9500
C33 C34 1.402(15)
C33 H33 0.9500
C34 C35 1.358(14)
C34 H34 0.9500
C35 H35 0.9500
C36 C37 1.342(15)
C36 H36 0.9500
C37 C38 1.386(15)
C37 H37 0.9500
C38 C39 1.370(14)
C38 H38 0.9500
C40 C39 1.351(15)
C40 H40 0.9500
C39 H39 0.9500

loop_
_geom_torsion_atom_site_label_1
_geom_torsion_atom_site_label_2
_geom_torsion_atom_site_label_3
_geom_torsion_atom_site_label_4
_geom_torsion
Al6 Br20 Al5 Br17 23.83(18)
Al6 Br20 Al5 Br18 145.20(13)
Al6 Br20 Al5 Br19 -97.72(15)
Al5 Br20 Al6 Br21 51.49(17)
Al5 Br20 Al6 Br22 -71.66(16)
Al5 Br20 Al6 Br23 168.66(13)
Al8 Br27 Al7 Br25 -36.94(17)
Al8 Br27 Al7 Br26 85.98(17)
Al8 Br27 Al7 Br24 -156.51(14)
Al7 Br27 Al8 Br30 78.57(16)
Al7 Br27 Al8 Br28 -44.08(18)
Al7 Br27 Al8 Br29 -161.59(14)
C5 N1 C1 C2 1.4(15)
B1 N1 C1 C2 -174.7(10)
N1 C1 C2 C3 -0.8(16)
C1 C2 C3 C4 0.2(16)
C2 C3 C4 C5 -0.3(16)
C1 N1 C5 C4 -1.5(16)
B1 N1 C5 C4 174.6(10)
C3 C4 C5 N1 0.9(16)
C10 N2 C6 C7 -0.2(17)
B1 N2 C6 C7 177.0(11)
N2 C6 C7 C8 0.3(18)
C6 C7 C8 C9 -0.8(18)
C7 C8 C9 C10 1.2(18)
C6 N2 C10 C9 0.6(17)
B1 N2 C10 C9 -176.8(10)
C8 C9 C10 N2 -1.1(18)
C15 N3 C11 C12 0.8(15)
B2 N3 C11 C12 179.4(10)
N3 C11 C12 C13 -2.0(16)
C11 C12 C13 C14 0.3(17)
C12 C13 C14 C15 2.5(16)
C11 N3 C15 C14 2.1(16)
B2 N3 C15 C14 -176.5(10)
C13 C14 C15 N3 -3.7(16)
C20 N4 C16 C17 -2.1(15)
B3 N4 C16 C17 -177.5(10)
N4 C16 C17 C18 1.8(17)
C16 C17 C18 C19 1.0(16)
C17 C18 C19 C20 -3.4(16)
C18 C19 C20 N4 3.2(17)
C16 N4 C20 C19 -0.4(16)
B3 N4 C20 C19 175.0(10)
C25 N5 C21 C22 -2.2(17)
B4 N5 C21 C22 176.6(10)
N5 C21 C22 C23 0.0(18)
C21 C22 C23 C24 1.0(17)
C22 C23 C24 C25 0.1(17)
C21 N5 C25 C24 3.3(17)
B4 N5 C25 C24 -175.3(10)
C23 C24 C25 N5 -2.3(17)
C30 N6 C26 C27 3.0(15)
B4 N6 C26 C27 -177.0(10)
N6 C26 C27 C28 -0.9(16)
C26 C27 C28 C29 -1.4(16)
C27 C28 C29 C30 1.7(16)
C28 C29 C30 N6 0.4(16)
C26 N6 C30 C29 -2.7(15)
B4 N6 C30 C29 177.3(10)
C35 N7 C31 C32 1.5(16)
B5 N7 C31 C32 176.6(10)
N7 C31 C32 C33 -1.5(17)
C31 C32 C33 C34 1.4(16)
C32 C33 C34 C35 -1.5(16)
C31 N7 C35 C34 -1.5(16)
B5 N7 C35 C34 -176.6(10)
C33 C34 C35 N7 1.5(16)
C40 N8 C36 C37 -1.4(15)
B6 N8 C36 C37 173.0(10)
N8 C36 C37 C38 0.5(16)
C36 C37 C38 C39 -0.1(17)
C36 N8 C40 C39 2.0(16)
B6 N8 C40 C39 -172.2(10)
B3 O1 B1 O3 0.8(14)
B3 O1 B1 N1 -120.4(11)
B3 O1 B1 N2 121.6(10)
B2 O3 B1 O1 -11.2(15)
B2 O3 B1 N1 110.6(11)
B2 O3 B1 N2 -132.4(10)
C5 N1 B1 O1 -6.9(14)
C1 N1 B1 O1 169.1(9)
C5 N1 B1 O3 -131.5(10)
C1 N1 B1 O3 44.6(13)
C5 N1 B1 N2 111.5(11)
C1 N1 B1 N2 -72.4(12)
C10 N2 B1 O1 62.3(13)
C6 N2 B1 O1 -115.0(11)
C10 N2 B1 O3 -173.5(10)
C6 N2 B1 O3 9.3(15)
C10 N2 B1 N1 -56.4(13)
C6 N2 B1 N1 126.4(10)
B1 O3 B2 O2 13.9(17)
B1 O3 B2 N3 -168.5(10)
B3 O2 B2 O3 -5.4(16)
B3 O2 B2 N3 177.0(9)
C15 N3 B2 O3 -1.5(16)
C11 N3 B2 O3 179.9(10)
C15 N3 B2 O2 176.3(9)
C11 N3 B2 O2 -2.4(15)
B1 O1 B3 O2 7.7(17)
B1 O1 B3 N4 180.0(9)
B2 O2 B3 O1 -5.9(17)
B2 O2 B3 N4 -178.2(9)
C16 N4 B3 O1 5.0(16)
C20 N4 B3 O1 -170.1(10)
C16 N4 B3 O2 178.0(9)
C20 N4 B3 O2 2.9(16)
B5 O5 B4 O6 0.9(15)
B5 O5 B4 N6 -122.1(11)
B5 O5 B4 N5 122.3(11)
B6 O6 B4 O5 7.7(15)
B6 O6 B4 N6 130.9(10)
B6 O6 B4 N5 -115.0(11)
C26 N6 B4 O5 -41.5(13)
C30 N6 B4 O5 138.5(10)
C26 N6 B4 O6 -167.8(9)
C30 N6 B4 O6 12.2(13)
C26 N6 B4 N5 76.8(11)
C30 N6 B4 N5 -103.1(11)
C21 N5 B4 O5 178.7(10)
C25 N5 B4 O5 -2.6(15)
C21 N5 B4 O6 -55.6(13)
C25 N5 B4 O6 123.1(11)
C21 N5 B4 N6 60.7(12)
C25 N5 B4 N6 -120.6(11)
B4 O5 B5 O4 -9.1(17)
B4 O5 B5 N7 166.9(10)
B6 O4 B5 O5 8.3(16)
B6 O4 B5 N7 -167.7(10)
C31 N7 B5 O5 -162.2(10)
C35 N7 B5 O5 12.8(16)
C31 N7 B5 O4 14.0(16)
C35 N7 B5 O4 -171.0(9)
B4 O6 B6 O4 -8.9(17)
B4 O6 B6 N8 178.6(9)
B5 O4 B6 O6 1.0(17)
B5 O4 B6 N8 173.8(9)
C36 N8 B6 O6 6.8(16)
C40 N8 B6 O6 -179.0(10)
C36 N8 B6 O4 -166.3(9)
C40 N8 B6 O4 7.9(16)
N8 C40 C39 C38 -1.6(16)
C37 C38 C39 C40 0.6(16)
